data_7246744
loop_
_publ_author_name
'Zhou, Fuli'
'Body, Carole'
'Robeyns, Koen'
'Leyssens, Tom'
'Shemchuk, Oleksii'

_publ_section_title
;
 On the pairwise cocrystallization of racemic compounds
;
_journal_issue 20
_journal_name_full CrystEngComm
_journal_page_first 3060
_journal_page_last 3065
_journal_paper_doi 10.1039/D3CE00226H
_journal_volume 25
_journal_year 2023
_chemical_formula_moiety 'C8 H14 N2 O2, C8 H7 Cl O3'
_chemical_formula_sum 'C16 H21 Cl N2 O5'
_chemical_formula_weight 356.80
_space_group_crystal_system triclinic
_space_group_IT_number 2
_space_group_name_Hall '-P 1'
_space_group_name_H-M_alt 'P -1'
_atom_sites_solution_hydrogens geom
_atom_sites_solution_primary 'dual space'
_audit_creation_method SHELXL-2018/3
_audit_update_record
;
2023-03-09 deposited with the CCDC.	2023-04-28 downloaded from the CCDC.
;
_cell_angle_alpha 63.137(16)
_cell_angle_beta 86.083(15)
_cell_angle_gamma 84.134(13)
_cell_formula_units_Z 2
_cell_length_a 7.7370(14)
_cell_length_b 10.7279(12)
_cell_length_c 11.583(2)
_cell_measurement_reflns_used 3263
_cell_measurement_temperature 297(2)
_cell_measurement_theta_max 26.0970
_cell_measurement_theta_min 3.3200
_cell_volume 852.9(3)
_computing_cell_refinement
;
CrysAlisPro, Agilent Technologies,
Version 1.171.37.35 (release 13-08-2014 CrysAlis171 .NET)
(compiled Aug 13 2014,18:06:01)
;
_computing_data_collection MAR
_computing_data_reduction
;
CrysAlisPro, Agilent Technologies,
Version 1.171.37.35 (release 13-08-2014 CrysAlis171 .NET)
(compiled Aug 13 2014,18:06:01)
;
_computing_molecular_graphics 'MERCURY (Macrae et al., 2008)'
_computing_publication_material
;
'MERCURY (Macrae et al., 2008), Platon (Spek, 2009)'
;
_computing_structure_refinement 'SHELXL-2018/3 (Sheldrick, 2018)'
_computing_structure_solution 'SHELXT (Sheldrick, 2015)'
_diffrn_ambient_temperature 297(2)
_diffrn_measured_fraction_theta_full 0.991
_diffrn_measured_fraction_theta_max 0.987
_diffrn_measurement_device_type 'MAR345 image plate'
_diffrn_measurement_method
;
'60 images, \D\F 3.0\% '
'54 images, \D\F 3.0\% (2nd orientation)'
;
_diffrn_radiation_type MoK\a
_diffrn_radiation_wavelength 0.71073
_diffrn_reflns_av_R_equivalents 0.0195
_diffrn_reflns_av_unetI/netI 0.0163
_diffrn_reflns_Laue_measured_fraction_full 0.991
_diffrn_reflns_Laue_measured_fraction_max 0.987
_diffrn_reflns_limit_h_max 9
_diffrn_reflns_limit_h_min -9
_diffrn_reflns_limit_k_max 13
_diffrn_reflns_limit_k_min -13
_diffrn_reflns_limit_l_max 14
_diffrn_reflns_limit_l_min -14
_diffrn_reflns_number 11062
_diffrn_reflns_point_group_measured_fraction_full 0.991
_diffrn_reflns_point_group_measured_fraction_max 0.987
_diffrn_reflns_theta_full 25.242
_diffrn_reflns_theta_max 26.147
_diffrn_reflns_theta_min 3.262
_diffrn_source 'Incoatec microfocus source'
_exptl_absorpt_coefficient_mu 0.253
_exptl_absorpt_correction_T_max 1.00000
_exptl_absorpt_correction_T_min 0.71940
_exptl_absorpt_correction_type multi-scan
_exptl_absorpt_process_details
;
CrysAlisPro, Agilent Technologies,
Version 1.171.37.35 (release 13-08-2014 CrysAlis171 .NET)
(compiled Aug 13 2014,18:06:01)
Empirical absorption correction using spherical harmonics,
 implemented in SCALE3 ABSPACK scaling algorithm.
;
_exptl_crystal_colour colourless
_exptl_crystal_density_diffrn 1.389
_exptl_crystal_description block
_exptl_crystal_F_000 376
_exptl_crystal_size_max 0.40
_exptl_crystal_size_mid 0.30
_exptl_crystal_size_min 0.25
_refine_diff_density_max 0.341
_refine_diff_density_min -0.366
_refine_diff_density_rms 0.041
_refine_ls_extinction_method none
_refine_ls_goodness_of_fit_ref 1.048
_refine_ls_hydrogen_treatment mixed
_refine_ls_matrix_type full
_refine_ls_number_parameters 232
_refine_ls_number_reflns 3378
_refine_ls_number_restraints 5
_refine_ls_restrained_S_all 1.048
_refine_ls_R_factor_all 0.0438
_refine_ls_R_factor_gt 0.0405
_refine_ls_shift/su_max 0.000
_refine_ls_shift/su_mean 0.000
_refine_ls_structure_factor_coef Fsqd
_refine_ls_weighting_details 'w=1/[\s^2^(Fo^2^)+(0.0456P)^2^+0.4248P] where P=(Fo^2^+2Fc^2^)/3'
_refine_ls_weighting_scheme calc
_refine_ls_wR_factor_gt 0.1019
_refine_ls_wR_factor_ref 0.1045
_reflns_Friedel_coverage 0.000
_reflns_number_gt 3113
_reflns_number_total 3378
_reflns_threshold_expression 'I > 2\s(I)'
_cod_data_source_file d3ce00226h2.cif
_cod_data_source_block alex_fl177
_cod_depositor_comments 'Adding full bibliography for 7246740--7246756.cif.'
_cod_database_code 7246744
_shelx_shelxl_version_number 2018/3
_shelx_space_group_comment
;
The symmetry employed for this shelxl refinement is uniquely defined
by the following loop, which should always be used as a source of
symmetry information in preference to the above space-group names.
They are only intended as comments.
;

loop_
_space_group_symop_operation_xyz
'x, y, z'
'-x, -y, -z'

loop_
_atom_site_label
_atom_site_type_symbol
_atom_site_fract_x
_atom_site_fract_y
_atom_site_fract_z
_atom_site_U_iso_or_equiv
_atom_site_adp_type
_atom_site_occupancy
_atom_site_site_symmetry_order
_atom_site_calc_flag
_atom_site_refinement_flags_posn
_atom_site_refinement_flags_adp
_atom_site_refinement_flags_occupancy
_atom_site_disorder_assembly
_atom_site_disorder_group
Cl1 Cl 1.13086(8) -0.28239(5) 0.59329(5) 0.05955(18) Uani 1 1 d . . . . .
C2 C 1.1646(2) -0.11671(17) 0.46823(16) 0.0372(4) Uani 1 1 d . . . . .
C3 C 1.0922(2) -0.07624(16) 0.34915(15) 0.0329(3) Uani 1 1 d . . . . .
H3 H 1.024440 -0.136091 0.337258 0.039 Uiso 1 1 calc R U . . .
C4 C 1.12109(19) 0.05361(16) 0.24789(15) 0.0307(3) Uani 1 1 d . . . . .
C5 C 1.2244(2) 0.14119(17) 0.26720(18) 0.0389(4) Uani 1 1 d . . . . .
H5 H 1.246493 0.227901 0.199421 0.047 Uiso 1 1 calc R U . . .
C6 C 1.2942(3) 0.0992(2) 0.3871(2) 0.0466(4) Uani 1 1 d . . . . .
H6 H 1.362378 0.158642 0.399376 0.056 Uiso 1 1 calc R U . . .
C7 C 1.2643(2) -0.0296(2) 0.48910(18) 0.0448(4) Uani 1 1 d . . . . .
H7 H 1.310386 -0.056862 0.569889 0.054 Uiso 1 1 calc R U . . .
C8 C 1.0421(2) 0.09992(15) 0.11641(15) 0.0311(3) Uani 1 1 d . . . . .
H8 H 0.983397 0.022625 0.117530 0.037 Uiso 1 1 calc R U . . .
O9 O 1.16920(16) 0.14244(12) 0.01434(11) 0.0396(3) Uani 1 1 d . . . . .
H9 H 1.238(3) 0.075(2) 0.0239(13) 0.059 Uiso 1 1 calc R U . . .
C10 C 0.9093(2) 0.22414(16) 0.09209(15) 0.0308(3) Uani 1 1 d . . . . .
O11 O 0.76783(15) 0.18325(12) 0.16376(11) 0.0366(3) Uani 1 1 d . . . . .
H11 H 0.701(2) 0.253(2) 0.1541(17) 0.055 Uiso 1 1 calc R U . . .
O12 O 0.93432(16) 0.34406(12) 0.01946(13) 0.0473(3) Uani 1 1 d . . . . .
O21 O 0.34707(16) 0.88478(12) 0.07797(12) 0.0425(3) Uani 1 1 d . . . . .
C22 C 0.4547(2) 0.82455(15) 0.16294(15) 0.0306(3) Uani 1 1 d D . . . .
C23 C 0.5454(13) 0.8875(4) 0.2329(8) 0.0407(7) Uani 0.785(5) 1 d D . P A 1
H23A H 0.466371 0.905635 0.293281 0.049 Uiso 0.785(5) 1 calc R U P A 1
H23B H 0.593131 0.974313 0.172316 0.049 Uiso 0.785(5) 1 calc R U P A 1
C24 C 0.6892(3) 0.7757(3) 0.3040(3) 0.0447(6) Uani 0.785(5) 1 d D . P A 1
H24A H 0.711416 0.774309 0.385971 0.054 Uiso 0.785(5) 1 calc R U P A 1
H24B H 0.795967 0.791396 0.252099 0.054 Uiso 0.785(5) 1 calc R U P A 1
C25 C 0.6173(11) 0.6393(5) 0.3248(7) 0.0418(10) Uani 0.785(5) 1 d D . P A 1
H25A H 0.709762 0.570676 0.325720 0.050 Uiso 0.785(5) 1 calc R U P A 1
H25B H 0.549172 0.599566 0.404851 0.050 Uiso 0.785(5) 1 calc R U P A 1
C23B C 0.556(5) 0.8871(12) 0.229(3) 0.0407(7) Uani 0.215(5) 1 d D . P A 2
H23C H 0.482332 0.955574 0.246568 0.049 Uiso 0.215(5) 1 calc R U P A 2
H23D H 0.654609 0.931804 0.175321 0.049 Uiso 0.215(5) 1 calc R U P A 2
C24B C 0.6147(14) 0.7617(10) 0.3540(10) 0.0447(6) Uani 0.215(5) 1 d D . P A 2
H24C H 0.528237 0.744586 0.423081 0.054 Uiso 0.215(5) 1 calc R U P A 2
H24D H 0.724291 0.775057 0.381164 0.054 Uiso 0.215(5) 1 calc R U P A 2
C25B C 0.634(4) 0.6418(18) 0.315(3) 0.0418(10) Uani 0.215(5) 1 d D . P A 2
H25C H 0.751647 0.631017 0.283427 0.050 Uiso 0.215(5) 1 calc R U P A 2
H25D H 0.606906 0.553807 0.387519 0.050 Uiso 0.215(5) 1 calc R U P A 2
N26 N 0.50846(16) 0.68676(13) 0.21193(13) 0.0300(3) Uani 1 1 d D . . . .
C27 C 0.43241(19) 0.59000(15) 0.17687(16) 0.0306(3) Uani 1 1 d . . . . .
H27 H 0.364227 0.646959 0.099376 0.037 Uiso 1 1 calc R U . . .
C28 C 0.57310(19) 0.50160(15) 0.14061(15) 0.0298(3) Uani 1 1 d . . . . .
O29 O 0.54337(15) 0.38223(12) 0.16004(13) 0.0412(3) Uani 1 1 d . . . . .
N30 N 0.71996(18) 0.55800(15) 0.08786(14) 0.0388(3) Uani 1 1 d . . . . .
H30A H 0.800589 0.511482 0.065181 0.047 Uiso 1 1 calc R U . . .
H30B H 0.735029 0.641260 0.076169 0.047 Uiso 1 1 calc R U . . .
C31 C 0.3076(2) 0.49780(19) 0.2816(2) 0.0470(5) Uani 1 1 d . . . . .
H31A H 0.256261 0.439348 0.251452 0.056 Uiso 1 1 calc R U . . .
H31B H 0.372457 0.436511 0.358454 0.056 Uiso 1 1 calc R U . . .
C32 C 0.1633(3) 0.5827(3) 0.3171(3) 0.0677(7) Uani 1 1 d . . . . .
H32A H 0.100242 0.645211 0.240998 0.102 Uiso 1 1 calc R U . . .
H32B H 0.212882 0.636153 0.352421 0.102 Uiso 1 1 calc R U . . .
H32C H 0.085653 0.520510 0.380150 0.102 Uiso 1 1 calc R U . . .

loop_
_atom_site_aniso_label
_atom_site_aniso_U_11
_atom_site_aniso_U_22
_atom_site_aniso_U_33
_atom_site_aniso_U_23
_atom_site_aniso_U_13
_atom_site_aniso_U_12
Cl1 0.0803(4) 0.0409(3) 0.0406(3) -0.0045(2) -0.0023(2) 0.0005(2)
C2 0.0377(8) 0.0326(8) 0.0356(8) -0.0124(7) 0.0012(7) 0.0062(7)
C3 0.0304(8) 0.0289(8) 0.0392(8) -0.0158(7) 0.0000(6) 0.0007(6)
C4 0.0286(7) 0.0267(7) 0.0364(8) -0.0153(6) 0.0005(6) 0.0042(6)
C5 0.0423(9) 0.0290(8) 0.0461(9) -0.0175(7) -0.0024(7) -0.0026(7)
C6 0.0464(10) 0.0434(10) 0.0604(12) -0.0315(9) -0.0091(9) -0.0029(8)
C7 0.0447(10) 0.0502(10) 0.0444(10) -0.0268(9) -0.0101(8) 0.0084(8)
C8 0.0355(8) 0.0233(7) 0.0335(8) -0.0127(6) 0.0009(6) 0.0009(6)
O9 0.0455(7) 0.0293(6) 0.0371(6) -0.0120(5) 0.0078(5) 0.0076(5)
C10 0.0325(8) 0.0279(8) 0.0326(8) -0.0145(6) -0.0027(6) 0.0004(6)
O11 0.0345(6) 0.0297(6) 0.0445(7) -0.0170(5) 0.0047(5) -0.0004(5)
O12 0.0414(7) 0.0257(6) 0.0606(8) -0.0096(6) 0.0112(6) 0.0025(5)
O21 0.0483(7) 0.0304(6) 0.0452(7) -0.0156(5) -0.0073(6) 0.0095(5)
C22 0.0309(7) 0.0252(7) 0.0359(8) -0.0149(6) 0.0075(6) -0.0026(6)
C23 0.0443(15) 0.0358(9) 0.0509(11) -0.0272(8) 0.0072(10) -0.0091(8)
C24 0.0376(14) 0.0562(13) 0.0528(16) -0.0343(12) 0.0003(11) -0.0102(11)
C25 0.0435(19) 0.0392(10) 0.0425(15) -0.0177(9) -0.0109(15) 0.0015(9)
C23B 0.0443(15) 0.0358(9) 0.0509(11) -0.0272(8) 0.0072(10) -0.0091(8)
C24B 0.0376(14) 0.0562(13) 0.0528(16) -0.0343(12) 0.0003(11) -0.0102(11)
C25B 0.0435(19) 0.0392(10) 0.0425(15) -0.0177(9) -0.0109(15) 0.0015(9)
N26 0.0305(6) 0.0243(6) 0.0367(7) -0.0151(5) -0.0036(5) -0.0001(5)
C27 0.0287(7) 0.0259(7) 0.0401(8) -0.0177(6) -0.0027(6) 0.0001(6)
C28 0.0291(7) 0.0266(7) 0.0345(8) -0.0147(6) -0.0034(6) 0.0013(6)
O29 0.0347(6) 0.0310(6) 0.0643(8) -0.0278(6) 0.0047(5) -0.0023(5)
N30 0.0353(7) 0.0308(7) 0.0521(9) -0.0214(6) 0.0093(6) -0.0039(6)
C31 0.0442(10) 0.0386(9) 0.0656(12) -0.0304(9) 0.0173(9) -0.0130(8)
C32 0.0542(12) 0.0643(14) 0.0987(18) -0.0514(14) 0.0374(12) -0.0184(11)

loop_
_atom_type_symbol
_atom_type_description
_atom_type_scat_dispersion_real
_atom_type_scat_dispersion_imag
_atom_type_scat_source
C C 0.0033 0.0016 'International Tables Vol C Tables 4.2.6.8 and 6.1.1.4'
H H 0.0000 0.0000 'International Tables Vol C Tables 4.2.6.8 and 6.1.1.4'
N N 0.0061 0.0033 'International Tables Vol C Tables 4.2.6.8 and 6.1.1.4'
O O 0.0106 0.0060 'International Tables Vol C Tables 4.2.6.8 and 6.1.1.4'
Cl Cl 0.1484 0.1585 'International Tables Vol C Tables 4.2.6.8 and 6.1.1.4'

loop_
_geom_angle_atom_site_label_1
_geom_angle_atom_site_label_2
_geom_angle_atom_site_label_3
_geom_angle
_geom_angle_site_symmetry_1
_geom_angle_site_symmetry_3
_geom_angle_publ_flag
C7 C2 C3 121.39(16) . . ?
C7 C2 Cl1 119.57(14) . . ?
C3 C2 Cl1 119.03(14) . . ?
C4 C3 C2 119.80(15) . . ?
C4 C3 H3 120.1 . . ?
C2 C3 H3 120.1 . . ?
C3 C4 C5 119.26(15) . . ?
C3 C4 C8 120.47(14) . . ?
C5 C4 C8 120.27(14) . . ?
C6 C5 C4 120.01(16) . . ?
C6 C5 H5 120.0 . . ?
C4 C5 H5 120.0 . . ?
C7 C6 C5 121.07(17) . . ?
C7 C6 H6 119.5 . . ?
C5 C6 H6 119.5 . . ?
C2 C7 C6 118.46(17) . . ?
C2 C7 H7 120.8 . . ?
C6 C7 H7 120.8 . . ?
O9 C8 C4 112.13(13) . . ?
O9 C8 C10 108.52(12) . . ?
C4 C8 C10 108.08(12) . . ?
O9 C8 H8 109.4 . . ?
C4 C8 H8 109.4 . . ?
C10 C8 H8 109.4 . . ?
C8 O9 H9 109.5 . . ?
O12 C10 O11 124.83(14) . . ?
O12 C10 C8 124.04(14) . . ?
O11 C10 C8 111.09(13) . . ?
C10 O11 H11 109.5 . . ?
O21 C22 N26 124.65(15) . . ?
O21 C22 C23 127.0(2) . . ?
N26 C22 C23 108.3(2) . . ?
O21 C22 C23B 128.0(6) . . ?
N26 C22 C23B 107.3(6) . . ?
C22 C23 C24 103.7(3) . . ?
C22 C23 H23A 111.0 . . ?
C24 C23 H23A 111.0 . . ?
C22 C23 H23B 111.0 . . ?
C24 C23 H23B 111.0 . . ?
H23A C23 H23B 109.0 . . ?
C23 C24 C25 103.6(3) . . ?
C23 C24 H24A 111.0 . . ?
C25 C24 H24A 111.0 . . ?
C23 C24 H24B 111.0 . . ?
C25 C24 H24B 111.0 . . ?
H24A C24 H24B 109.0 . . ?
N26 C25 C24 101.9(3) . . ?
N26 C25 H25A 111.4 . . ?
C24 C25 H25A 111.4 . . ?
N26 C25 H25B 111.4 . . ?
C24 C25 H25B 111.4 . . ?
H25A C25 H25B 109.3 . . ?
C22 C23B C24B 104.1(8) . . ?
C22 C23B H23C 110.9 . . ?
C24B C23B H23C 110.9 . . ?
C22 C23B H23D 110.9 . . ?
C24B C23B H23D 110.9 . . ?
H23C C23B H23D 109.0 . . ?
C23B C24B C25B 102.3(10) . . ?
C23B C24B H24C 111.3 . . ?
C25B C24B H24C 111.3 . . ?
C23B C24B H24D 111.3 . . ?
C25B C24B H24D 111.3 . . ?
H24C C24B H24D 109.2 . . ?
N26 C25B C24B 103.3(8) . . ?
N26 C25B H25C 111.1 . . ?
C24B C25B H25C 111.1 . . ?
N26 C25B H25D 111.1 . . ?
C24B C25B H25D 111.1 . . ?
H25C C25B H25D 109.1 . . ?
C22 N26 C27 123.02(13) . . ?
C22 N26 C25 112.64(18) . . ?
C27 N26 C25 122.7(2) . . ?
C22 N26 C25B 113.1(5) . . ?
C27 N26 C25B 123.4(6) . . ?
N26 C27 C31 112.55(13) . . ?
N26 C27 C28 111.36(12) . . ?
C31 C27 C28 111.39(13) . . ?
N26 C27 H27 107.1 . . ?
C31 C27 H27 107.1 . . ?
C28 C27 H27 107.1 . . ?
O29 C28 N30 123.14(14) . . ?
O29 C28 C27 118.96(13) . . ?
N30 C28 C27 117.89(13) . . ?
C28 N30 H30A 120.0 . . ?
C28 N30 H30B 120.0 . . ?
H30A N30 H30B 120.0 . . ?
C32 C31 C27 112.64(16) . . ?
C32 C31 H31A 109.1 . . ?
C27 C31 H31A 109.1 . . ?
C32 C31 H31B 109.1 . . ?
C27 C31 H31B 109.1 . . ?
H31A C31 H31B 107.8 . . ?
C31 C32 H32A 109.5 . . ?
C31 C32 H32B 109.5 . . ?
H32A C32 H32B 109.5 . . ?
C31 C32 H32C 109.5 . . ?
H32A C32 H32C 109.5 . . ?
H32B C32 H32C 109.5 . . ?

loop_
_geom_bond_atom_site_label_1
_geom_bond_atom_site_label_2
_geom_bond_distance
_geom_bond_site_symmetry_2
_geom_bond_publ_flag
Cl1 C2 1.7441(18) . ?
C2 C7 1.381(3) . ?
C2 C3 1.385(2) . ?
C3 C4 1.385(2) . ?
C3 H3 0.9300 . ?
C4 C5 1.393(2) . ?
C4 C8 1.524(2) . ?
C5 C6 1.382(3) . ?
C5 H5 0.9300 . ?
C6 C7 1.382(3) . ?
C6 H6 0.9300 . ?
C7 H7 0.9300 . ?
C8 O9 1.4207(19) . ?
C8 C10 1.527(2) . ?
C8 H8 0.9800 . ?
O9 H9 0.83(3) . ?
C10 O12 1.2045(19) . ?
C10 O11 1.3134(19) . ?
O11 H11 0.83(2) . ?
O21 C22 1.228(2) . ?
C22 N26 1.3522(19) . ?
C22 C23 1.508(3) . ?
C22 C23B 1.513(8) . ?
C23 C24 1.521(6) . ?
C23 H23A 0.9700 . ?
C23 H23B 0.9700 . ?
C24 C25 1.529(6) . ?
C24 H24A 0.9700 . ?
C24 H24B 0.9700 . ?
C25 N26 1.463(3) . ?
C25 H25A 0.9700 . ?
C25 H25B 0.9700 . ?
C23B C24B 1.525(11) . ?
C23B H23C 0.9700 . ?
C23B H23D 0.9700 . ?
C24B C25B 1.535(10) . ?
C24B H24C 0.9700 . ?
C24B H24D 0.9700 . ?
C25B N26 1.467(8) . ?
C25B H25C 0.9700 . ?
C25B H25D 0.9700 . ?
N26 C27 1.4585(19) . ?
C27 C31 1.528(2) . ?
C27 C28 1.532(2) . ?
C27 H27 0.9800 . ?
C28 O29 1.2394(18) . ?
C28 N30 1.320(2) . ?
N30 H30A 0.8600 . ?
N30 H30B 0.8600 . ?
C31 C32 1.521(3) . ?
C31 H31A 0.9700 . ?
C31 H31B 0.9700 . ?
C32 H32A 0.9600 . ?
C32 H32B 0.9600 . ?
C32 H32C 0.9600 . ?

loop_
_geom_torsion_atom_site_label_1
_geom_torsion_atom_site_label_2
_geom_torsion_atom_site_label_3
_geom_torsion_atom_site_label_4
_geom_torsion
_geom_torsion_site_symmetry_1
_geom_torsion_site_symmetry_2
_geom_torsion_site_symmetry_3
_geom_torsion_site_symmetry_4
_geom_torsion_publ_flag
C7 C2 C3 C4 0.6(2) . . . . ?
Cl1 C2 C3 C4 -178.47(12) . . . . ?
C2 C3 C4 C5 0.7(2) . . . . ?
C2 C3 C4 C8 -179.84(14) . . . . ?
C3 C4 C5 C6 -1.2(2) . . . . ?
C8 C4 C5 C6 179.30(15) . . . . ?
C4 C5 C6 C7 0.5(3) . . . . ?
C3 C2 C7 C6 -1.3(3) . . . . ?
Cl1 C2 C7 C6 177.74(14) . . . . ?
C5 C6 C7 C2 0.8(3) . . . . ?
C3 C4 C8 O9 -126.48(15) . . . . ?
C5 C4 C8 O9 53.02(18) . . . . ?
C3 C4 C8 C10 113.95(15) . . . . ?
C5 C4 C8 C10 -66.55(18) . . . . ?
O9 C8 C10 O12 -17.6(2) . . . . ?
C4 C8 C10 O12 104.17(18) . . . . ?
O9 C8 C10 O11 164.45(13) . . . . ?
C4 C8 C10 O11 -73.74(16) . . . . ?
O21 C22 C23 C24 -168.2(3) . . . . ?
N26 C22 C23 C24 13.4(7) . . . . ?
C22 C23 C24 C25 -27.2(8) . . . . ?
C23 C24 C25 N26 30.7(7) . . . . ?
O21 C22 C23B C24B 160.0(10) . . . . ?
N26 C22 C23B C24B -22(3) . . . . ?
C22 C23B C24B C25B 31(3) . . . . ?
C23B C24B C25B N26 -28(3) . . . . ?
O21 C22 N26 C27 -5.6(2) . . . . ?
C23 C22 N26 C27 172.9(5) . . . . ?
C23B C22 N26 C27 176.3(19) . . . . ?
O21 C22 N26 C25 -171.4(5) . . . . ?
C23 C22 N26 C25 7.0(7) . . . . ?
O21 C22 N26 C25B -178.4(18) . . . . ?
C23B C22 N26 C25B 4(3) . . . . ?
C24 C25 N26 C22 -24.2(6) . . . . ?
C24 C25 N26 C27 169.9(2) . . . . ?
C24B C25B N26 C22 16(3) . . . . ?
C24B C25B N26 C27 -156.5(11) . . . . ?
C22 N26 C27 C31 -102.78(18) . . . . ?
C25 N26 C27 C31 61.6(5) . . . . ?
C25B N26 C27 C31 69(2) . . . . ?
C22 N26 C27 C28 131.31(15) . . . . ?
C25 N26 C27 C28 -64.3(5) . . . . ?
C25B N26 C27 C28 -57(2) . . . . ?
N26 C27 C28 O29 150.55(14) . . . . ?
C31 C27 C28 O29 24.0(2) . . . . ?
N26 C27 C28 N30 -30.5(2) . . . . ?
C31 C27 C28 N30 -157.08(15) . . . . ?
N26 C27 C31 C32 55.7(2) . . . . ?
C28 C27 C31 C32 -178.40(17) . . . . ?
